data_4074163
loop_
_publ_author_name
'Silva, Leonel C.'
'Gomes, Pedro T.'
'Veiros, Luis F.'
'Pascu, Sofia I.'
'Duarte, M. Teresa'
'Namorado, S\'onia'
'Ascenso, Jos\'e R.'
'Dias, Alberto R.'

_publ_section_title
;
 Synthesis, Structure, and Solution Dynamics of Neutral Allylnickel
 Complexes of N-Heterocyclic Carbenes
;
_journal_issue 18
_journal_name_full Organometallics
_journal_page_first 4391
_journal_paper_doi 10.1021/om060444p
_journal_volume 25
_journal_year 2006
_chemical_formula_sum 'C10 H17 I N2 Ni'
_chemical_formula_weight 350.87
_chemical_name_systematic
;
 ?
;
_space_group_IT_number 2
_symmetry_space_group_name_Hall '-P 1'
_symmetry_space_group_name_H-M 'P -1'
_atom_sites_solution_hydrogens geom
_atom_sites_solution_primary direct
_atom_sites_solution_secondary difmap
_audit_creation_method SHELXL-97
_cell_angle_alpha 112.019(5)
_cell_angle_beta 100.553(5)
_cell_angle_gamma 102.160(5)
_cell_formula_units_Z 2
_cell_length_a 7.982(5)
_cell_length_b 8.862(5)
_cell_length_c 10.303(5)
_cell_measurement_temperature 293(2)
_cell_volume 632.3(6)
_computing_structure_refinement 'SHELXL-97 (Sheldrick, 1997)'
_diffrn_ambient_temperature 293(2)
_diffrn_measured_fraction_theta_full 0.768
_diffrn_measured_fraction_theta_max 0.768
_diffrn_radiation_monochromator graphite
_diffrn_radiation_source 'fine-focus sealed tube'
_diffrn_radiation_type MoK\a
_diffrn_radiation_wavelength 0.71069
_diffrn_reflns_av_R_equivalents 0.0235
_diffrn_reflns_av_sigmaI/netI 0.0413
_diffrn_reflns_limit_h_max 13
_diffrn_reflns_limit_h_min -13
_diffrn_reflns_limit_k_max 16
_diffrn_reflns_limit_k_min -16
_diffrn_reflns_limit_l_max 14
_diffrn_reflns_limit_l_min -17
_diffrn_reflns_number 11785
_diffrn_reflns_theta_full 41.38
_diffrn_reflns_theta_max 41.38
_diffrn_reflns_theta_min 2.60
_exptl_absorpt_coefficient_mu 3.943
_exptl_crystal_density_diffrn 1.843
_exptl_crystal_density_method 'not measured'
_exptl_crystal_F_000 344
_refine_diff_density_max 2.544
_refine_diff_density_min -2.350
_refine_diff_density_rms 0.123
_refine_ls_extinction_coef 0.0000(7)
_refine_ls_extinction_expression Fc^*^=kFc[1+0.001xFc^2^\l^3^/sin(2\q)]^-1/4^
_refine_ls_extinction_method SHELXL
_refine_ls_goodness_of_fit_ref 1.050
_refine_ls_hydrogen_treatment mixed
_refine_ls_matrix_type full
_refine_ls_number_parameters 186
_refine_ls_number_reflns 6541
_refine_ls_number_restraints 12
_refine_ls_restrained_S_all 1.049
_refine_ls_R_factor_all 0.0432
_refine_ls_R_factor_gt 0.0319
_refine_ls_shift/su_max 4.153
_refine_ls_shift/su_mean 0.023
_refine_ls_structure_factor_coef Fsqd
_refine_ls_weighting_details 'calc w=1/[\s^2^(Fo^2^)+(0.0303P)^2^+0.1281P] where P=(Fo^2^+2Fc^2^)/3'
_refine_ls_weighting_scheme calc
_refine_ls_wR_factor_gt 0.0744
_refine_ls_wR_factor_ref 0.0778
_reflns_number_gt 5293
_reflns_number_total 6541
_reflns_threshold_expression >2sigma(I)
_cod_data_source_file om060444psi20060519_032000.cif
_cod_data_source_block compound_5_(leo210)
_cod_database_code 4074163

loop_
_symmetry_equiv_pos_as_xyz
'x, y, z'
'-x, -y, -z'

loop_
_atom_site_label
_atom_site_type_symbol
_atom_site_fract_x
_atom_site_fract_y
_atom_site_fract_z
_atom_site_U_iso_or_equiv
_atom_site_adp_type
_atom_site_occupancy
_atom_site_symmetry_multiplicity
_atom_site_calc_flag
_atom_site_refinement_flags
_atom_site_disorder_assembly
_atom_site_disorder_group
I1 I 0.82460(2) 0.636989(17) 0.736747(15) 0.02625(5) Uani 1 1 d . C .
Ni1 Ni 0.73434(3) 0.80162(3) 0.59632(2) 0.01622(5) Uani 1 1 d . . .
N2 N 0.4859(2) 0.9246(2) 0.75817(17) 0.0182(3) Uani 1 1 d . . .
C5 C 0.6195(3) 1.1977(2) 0.8993(2) 0.0195(3) Uani 1 1 d . . .
N1 N 0.7281(2) 1.12464(19) 0.81933(17) 0.0173(3) Uani 1 1 d . C .
C9 C 0.6785(4) 1.3826(3) 1.0037(2) 0.0281(4) Uani 1 1 d . C .
C6 C 0.4661(3) 1.0706(2) 0.8604(2) 0.0193(3) Uani 1 1 d . C .
C8 C 0.3513(3) 0.7584(3) 0.6851(3) 0.0288(4) Uani 1 1 d . C .
C4 C 0.6468(3) 0.9557(2) 0.73191(19) 0.0171(3) Uani 1 1 d . C .
C10 C 0.2986(3) 1.0709(3) 0.9040(3) 0.0283(4) Uani 1 1 d . . .
C3 C 0.6678(4) 0.8855(3) 0.4469(3) 0.0345(5) Uani 1 1 d . C .
H3A H 0.5464 0.8912 0.4242 0.041 Uiso 1 1 calc R A 1
H3B H 0.7570 0.9808 0.4499 0.041 Uiso 1 1 calc R A 1
C7 C 0.9058(3) 1.2200(3) 0.8274(2) 0.0243(4) Uani 1 1 d . . .
C1 C 0.8292(7) 0.6816(4) 0.4265(4) 0.0601(12) Uani 1 1 d U C .
H1A H 0.9411 0.7464 0.4229 0.072 Uiso 1 1 calc R B 1
H1B H 0.8184 0.5621 0.4002 0.072 Uiso 1 1 calc R B 1
C2 C 0.6923(5) 0.7140(5) 0.3808(4) 0.0279(8) Uani 0.625(8) 1 d PU C 1
H2 H 0.6010 0.6270 0.3016 0.033 Uiso 0.625(8) 1 calc PR C 1
H7C H 0.983(5) 1.269(4) 0.927(4) 0.034(8) Uiso 1 1 d . . .
H7B H 0.955(5) 1.145(4) 0.754(4) 0.041(9) Uiso 1 1 d . . .
H9A H 0.791(4) 1.406(4) 1.085(3) 0.030(8) Uiso 1 1 d . . .
H7A H 0.901(5) 1.311(4) 0.795(4) 0.039(9) Uiso 1 1 d . . .
H9B H 0.581(6) 1.406(4) 1.053(4) 0.048(10) Uiso 1 1 d . . .
H9C H 0.695(4) 1.453(4) 0.958(3) 0.027(7) Uiso 1 1 d . . .
H8A H 0.346(7) 0.713(6) 0.752(5) 0.077(15) Uiso 1 1 d . . .
H8C H 0.391(5) 0.683(4) 0.615(4) 0.040(9) Uiso 1 1 d . . .
H10A H 0.201(5) 1.033(4) 0.813(4) 0.037(8) Uiso 1 1 d . . .
H10B H 0.259(8) 0.999(7) 0.939(6) 0.094(17) Uiso 1 1 d . . .
H10C H 0.316(5) 1.183(5) 0.976(4) 0.045(9) Uiso 1 1 d . . .
H8B H 0.246(6) 0.768(6) 0.636(5) 0.067(13) Uiso 1 1 d . . .

loop_
_atom_site_aniso_label
_atom_site_aniso_U_11
_atom_site_aniso_U_22
_atom_site_aniso_U_33
_atom_site_aniso_U_23
_atom_site_aniso_U_13
_atom_site_aniso_U_12
I1 0.04071(9) 0.02805(7) 0.02223(7) 0.01572(5) 0.01441(5) 0.02076(6)
Ni1 0.02014(11) 0.01875(9) 0.01284(10) 0.00737(7) 0.00724(8) 0.00880(8)
N2 0.0193(7) 0.0230(6) 0.0159(6) 0.0100(5) 0.0073(5) 0.0085(5)
C5 0.0252(8) 0.0228(7) 0.0149(7) 0.0085(6) 0.0073(6) 0.0136(6)
N1 0.0176(6) 0.0208(6) 0.0158(6) 0.0083(5) 0.0057(5) 0.0090(5)
C9 0.0395(12) 0.0233(8) 0.0221(9) 0.0069(7) 0.0101(9) 0.0152(8)
C6 0.0221(8) 0.0277(8) 0.0156(7) 0.0115(6) 0.0093(6) 0.0152(7)
C8 0.0264(10) 0.0283(9) 0.0285(10) 0.0108(8) 0.0103(8) 0.0026(8)
C4 0.0196(7) 0.0221(7) 0.0144(7) 0.0099(6) 0.0068(6) 0.0104(6)
C10 0.0257(10) 0.0443(11) 0.0265(10) 0.0185(9) 0.0149(8) 0.0211(9)
C3 0.0498(15) 0.0469(12) 0.0238(10) 0.0238(10) 0.0166(10) 0.0272(12)
C7 0.0211(8) 0.0263(8) 0.0253(9) 0.0110(7) 0.0073(7) 0.0069(7)
C1 0.133(4) 0.0498(15) 0.0439(16) 0.0326(13) 0.063(2) 0.063(2)
C2 0.0337(18) 0.0361(17) 0.0131(12) 0.0084(11) 0.0086(12) 0.0118(14)

loop_
_atom_type_symbol
_atom_type_description
_atom_type_scat_dispersion_real
_atom_type_scat_dispersion_imag
_atom_type_scat_source
C C 0.0033 0.0016 'International Tables Vol C Tables 4.2.6.8 and 6.1.1.4'
H H 0.0000 0.0000 'International Tables Vol C Tables 4.2.6.8 and 6.1.1.4'
N N 0.0061 0.0033 'International Tables Vol C Tables 4.2.6.8 and 6.1.1.4'
Ni Ni 0.3393 1.1124 'International Tables Vol C Tables 4.2.6.8 and 6.1.1.4'
I I -0.4742 1.8119 'International Tables Vol C Tables 4.2.6.8 and 6.1.1.4'

loop_
_geom_angle_atom_site_label_1
_geom_angle_atom_site_label_2
_geom_angle_atom_site_label_3
_geom_angle
C4 Ni1 C3 92.49(10)
C4 Ni1 C20 126.34(17)
C3 Ni1 C20 39.1(2)
C4 Ni1 C2 133.22(13)
C3 Ni1 C2 43.94(13)
C20 Ni1 C2 31.0(2)
C4 Ni1 C1 164.65(9)
C3 Ni1 C1 73.11(12)
C20 Ni1 C1 38.32(18)
C2 Ni1 C1 35.76(16)
C4 Ni1 I1 100.42(7)
C3 Ni1 I1 166.59(7)
C20 Ni1 I1 130.41(18)
C2 Ni1 I1 122.67(11)
C1 Ni1 I1 94.33(9)
C4 N2 C6 112.00(16)
C4 N2 C8 123.05(16)
C6 N2 C8 124.94(17)
C6 C5 N1 106.32(16)
C6 C5 C9 131.66(18)
N1 C5 C9 122.02(19)
C4 N1 C5 111.60(16)
C4 N1 C7 124.54(16)
C5 N1 C7 123.85(16)
C5 C6 N2 106.23(16)
C5 C6 C10 131.44(18)
N2 C6 C10 122.27(19)
N2 C4 N1 103.84(15)
N2 C4 Ni1 128.25(14)
N1 C4 Ni1 127.84(14)
C20 C3 C2 43.9(3)
C20 C3 Ni1 70.5(3)
C2 C3 Ni1 68.40(16)
C2 C1 C20 48.8(4)
C2 C1 Ni1 69.69(19)
C20 C1 Ni1 68.2(2)
C1 C2 C3 123.0(3)
C1 C2 Ni1 74.5(2)
C3 C2 Ni1 67.65(15)
C1 C20 C3 129.8(5)
C1 C20 Ni1 73.4(3)
C3 C20 Ni1 70.4(2)

loop_
_geom_bond_atom_site_label_1
_geom_bond_atom_site_label_2
_geom_bond_distance
I1 Ni1 2.5269(9)
Ni1 C4 1.9062(18)
Ni1 C3 1.982(2)
Ni1 C20 1.984(5)
Ni1 C2 1.993(3)
Ni1 C1 2.048(3)
N2 C4 1.353(2)
N2 C6 1.391(2)
N2 C8 1.447(3)
C5 C6 1.352(3)
C5 N1 1.396(2)
C5 C9 1.494(3)
N1 C4 1.357(2)
N1 C7 1.460(3)
C6 C10 1.487(3)
C3 C20 1.327(7)
C3 C2 1.487(4)
C1 C2 1.242(6)
C1 C20 1.325(6)
